data_1508767
loop_
_publ_author_name
'Zhao, Lei'
'Ma, Yudao'
'Duan, Wenzeng'
'He, Fuyan'
'Chen, Jianqiang'
'Song, Chun'

_publ_section_title
;
 Asymmetric \b-boration of \a,\b-unsaturated N-acyloxazolidinones by
 [2.2]paracyclophane-based bifunctional catalyst.
;
_journal_issue 22
_journal_name_full 'Organic letters'
_journal_page_first 5780
_journal_page_last 5783
_journal_paper_doi 10.1021/ol302839d
_journal_volume 14
_journal_year 2012
_chemical_absolute_configuration S
_chemical_formula_sum 'C18 H23 B Br N O5'
_chemical_formula_weight 424.09
_chemical_name_systematic
; 
 ? 
;
_space_group_IT_number 4
_symmetry_cell_setting monoclinic
_symmetry_space_group_name_Hall 'P 2yb'
_symmetry_space_group_name_H-M 'P 1 21 1'
_atom_sites_solution_hydrogens geom
_atom_sites_solution_primary direct
_atom_sites_solution_secondary difmap
_audit_creation_method SHELXL-97
_cell_angle_alpha 90.00
_cell_angle_beta 92.602(8)
_cell_angle_gamma 90.00
_cell_formula_units_Z 8
_cell_length_a 12.256(5)
_cell_length_b 24.002(10)
_cell_length_c 13.896(6)
_cell_measurement_reflns_used 4045
_cell_measurement_temperature 273(2)
_cell_measurement_theta_max 21.29
_cell_measurement_theta_min 2.33
_cell_volume 4084(3)
_computing_cell_refinement 'APEX2 Software Suite'
_computing_data_collection 'APEX2 Software Suite (Bruker,2005)'
_computing_data_reduction 'APEX2 Software Suite'
_computing_molecular_graphics 'DIAMOND (Brandenburg, 2008)'
_computing_publication_material 'PLATON (Spek, 2003)'
_computing_structure_refinement 'SHELXL-97 (Sheldrick, 2008)'
_computing_structure_solution 'SHELXS-97 (Sheldrick, 2008)'
_diffrn_ambient_temperature 273(2)
_diffrn_measured_fraction_theta_full 0.998
_diffrn_measured_fraction_theta_max 0.998
_diffrn_measurement_device_type 'Bruker APEX2 CCD area-detector diffractometer'
_diffrn_measurement_method 'phi and omega scans'
_diffrn_radiation_monochromator graphite
_diffrn_radiation_source 'fine-focus sealed tube'
_diffrn_radiation_type MoK\a
_diffrn_radiation_wavelength 0.71073
_diffrn_reflns_av_R_equivalents 0.0335
_diffrn_reflns_av_sigmaI/netI 0.0903
_diffrn_reflns_limit_h_max 14
_diffrn_reflns_limit_h_min -14
_diffrn_reflns_limit_k_max 27
_diffrn_reflns_limit_k_min -28
_diffrn_reflns_limit_l_max 16
_diffrn_reflns_limit_l_min -11
_diffrn_reflns_number 20340
_diffrn_reflns_theta_full 25.03
_diffrn_reflns_theta_max 25.03
_diffrn_reflns_theta_min 1.66
_exptl_absorpt_coefficient_mu 2.040
_exptl_absorpt_correction_T_max 0.8220
_exptl_absorpt_correction_T_min 0.6858
_exptl_absorpt_correction_type multi-scan
_exptl_absorpt_process_details 'APEX2 Software Suite (Bruker,2005)'
_exptl_crystal_colour stick
_exptl_crystal_density_diffrn 1.380
_exptl_crystal_density_method 'not measured'
_exptl_crystal_description colorless
_exptl_crystal_F_000 1744
_exptl_crystal_size_max 0.20
_exptl_crystal_size_mid 0.15
_exptl_crystal_size_min 0.10
_refine_diff_density_max 0.475
_refine_diff_density_min -0.451
_refine_diff_density_rms 0.043
_refine_ls_abs_structure_details 'Flack H D (1983), Acta Cryst. A39, 876-881'
_refine_ls_abs_structure_Flack 0.017(7)
_refine_ls_extinction_method none
_refine_ls_goodness_of_fit_ref 1.041
_refine_ls_hydrogen_treatment constr
_refine_ls_matrix_type full
_refine_ls_number_parameters 953
_refine_ls_number_reflns 11983
_refine_ls_number_restraints 1
_refine_ls_restrained_S_all 1.041
_refine_ls_R_factor_all 0.0939
_refine_ls_R_factor_gt 0.0453
_refine_ls_shift/su_max 0.001
_refine_ls_shift/su_mean 0.000
_refine_ls_structure_factor_coef Fsqd
_refine_ls_weighting_details 'calc w=1/[\s^2^(Fo^2^)+(0.0000P)^2^+0.0000P] where P=(Fo^2^+2Fc^2^)/3'
_refine_ls_weighting_scheme calc
_refine_ls_wR_factor_gt 0.0868
_refine_ls_wR_factor_ref 0.1015
_reflns_number_gt 7470
_reflns_number_total 11983
_reflns_threshold_expression >2sigma(I)
_cod_data_source_file ol302839d_si_001.cif
_cod_data_source_block test
_cod_depositor_comments
;
The following automatic conversions were performed:

'_symmetry_cell_setting' value 'Monoclinic' changed to 'monoclinic'
according to /home/saulius/struct/CIF-dictionaries/cif_core.dic
dictionary named 'cif_core.dic' version 2.4.2 from 2011-04-26.

Automatic conversion script
Id: cif_fix_values 1891 2012-01-12 08:04:46Z andrius 
;
_cod_original_cell_volume 4083(3)
_cod_original_sg_symbol_H-M 'P2(1)   '
_cod_database_code 1508767

loop_
_symmetry_equiv_pos_as_xyz
'x, y, z'
'-x, y+1/2, -z'

loop_
_atom_site_label
_atom_site_type_symbol
_atom_site_fract_x
_atom_site_fract_y
_atom_site_fract_z
_atom_site_U_iso_or_equiv
_atom_site_adp_type
_atom_site_occupancy
_atom_site_symmetry_multiplicity
_atom_site_calc_flag
_atom_site_refinement_flags
Br1 Br 0.73709(6) 0.26164(3) 0.54372(4) 0.0966(3) Uani 1 1 d .
Br2 Br 0.24596(7) 0.27124(3) -0.41857(5) 0.1134(3) Uani 1 1 d .
Br3 Br 0.98770(6) 0.14529(3) 0.95054(4) 0.0929(2) Uani 1 1 d .
Br4 Br 0.49268(7) 0.13786(3) 0.92742(5) 0.1135(3) Uani 1 1 d .
O1 O 0.6738(3) 0.02959(14) 0.4400(3) 0.0611(9) Uani 1 1 d .
O2 O 0.5008(2) -0.00464(15) 0.4491(2) 0.0565(9) Uani 1 1 d .
O3 O 0.5028(3) 0.08511(17) 0.2890(3) 0.0783(12) Uani 1 1 d .
O4 O 0.2005(4) 0.17616(19) 0.2016(4) 0.1125(17) Uani 1 1 d .
O6 O 0.7648(3) 0.33138(15) 1.1816(3) 0.0677(10) Uani 1 1 d .
O7 O 0.4594(3) 0.24582(15) 1.2576(3) 0.0778(11) Uani 1 1 d .
O8 O 0.9992(3) 0.07489(16) 0.3145(3) 0.0723(11) Uani 1 1 d .
O9 O 0.7280(3) 0.17642(14) 0.3706(3) 0.0617(10) Uani 1 1 d .
O10 O 0.6986(3) 0.16418(14) 0.2116(3) 0.0715(11) Uani 1 1 d .
O11 O 0.2325(3) 0.32909(16) 0.2184(3) 0.0772(12) Uani 1 1 d .
O12 O 0.2470(2) 0.41479(13) 0.0546(2) 0.0482(8) Uani 1 1 d .
O13 O 0.4151(3) 0.37460(13) 0.0781(3) 0.0592(9) Uani 1 1 d .
O14 O 0.7495(2) 0.41334(12) 1.0024(2) 0.0507(9) Uani 1 1 d .
O15 O 0.9252(2) 0.38430(12) 0.9817(2) 0.0535(9) Uani 1 1 d .
O16 O 0.4921(3) 0.23277(14) 1.1037(3) 0.0656(10) Uani 1 1 d .
O17 O 0.2311(4) 0.1799(2) 0.3637(4) 0.1122(17) Uani 1 1 d .
O18 O 1.0023(2) -0.00398(13) 0.4966(2) 0.0502(8) Uani 1 1 d .
O19 O 1.1771(3) 0.03025(12) 0.5152(2) 0.0528(8) Uani 1 1 d .
O20 O -0.0369(3) 0.22877(15) 0.1347(3) 0.0755(11) Uani 1 1 d .
O21 O -0.0587(3) 0.23313(16) 0.2934(3) 0.0875(12) Uani 1 1 d .
N1 N 0.3416(4) 0.12715(16) 0.2630(3) 0.0635(12) Uani 1 1 d .
N2 N 0.6031(3) 0.28978(15) 1.2038(3) 0.0487(10) Uani 1 1 d .
N3 N 0.8355(3) 0.11578(15) 0.2809(3) 0.0497(10) Uani 1 1 d .
N4 N 0.0730(3) 0.28596(16) 0.2359(3) 0.0558(11) Uani 1 1 d .
C1 C 0.5038(6) 0.1235(2) 0.7936(4) 0.0665(16) Uani 1 1 d .
C2 C 0.4192(5) 0.1005(2) 0.7400(4) 0.0749(16) Uani 1 1 d .
H2 H 0.3556 0.0904 0.7696 0.090 Uiso 1 1 calc R
C3 C 0.4271(5) 0.0921(2) 0.6420(4) 0.0653(15) Uani 1 1 d .
H3 H 0.3694 0.0750 0.6076 0.078 Uiso 1 1 calc R
C4 C 0.5171(4) 0.1081(2) 0.5942(4) 0.0529(14) Uani 1 1 d .
C5 C 0.6026(4) 0.1304(2) 0.6505(4) 0.0707(16) Uani 1 1 d .
H5 H 0.6669 0.1400 0.6216 0.085 Uiso 1 1 calc R
C6 C 0.5952(6) 0.1388(3) 0.7490(4) 0.0821(18) Uani 1 1 d .
H6 H 0.6531 0.1550 0.7844 0.099 Uiso 1 1 calc R
C7 C 0.5254(4) 0.10140(19) 0.4857(4) 0.0524(13) Uani 1 1 d .
H7 H 0.5807 0.1280 0.4660 0.063 Uiso 1 1 calc R
C8 C 0.4177(4) 0.1177(2) 0.4315(4) 0.0631(15) Uani 1 1 d .
H8A H 0.3585 0.0950 0.4541 0.076 Uiso 1 1 calc R
H8B H 0.4010 0.1564 0.4443 0.076 Uiso 1 1 calc R
C9 C 0.4271(5) 0.1092(2) 0.3244(4) 0.0610(14) Uani 1 1 d .
C10 C 0.2559(6) 0.1628(3) 0.2871(6) 0.085(2) Uani 1 1 d .
C11 C 0.2459(7) 0.1473(3) 0.1213(6) 0.136(4) Uani 1 1 d .
H11A H 0.2603 0.1733 0.0700 0.164 Uiso 1 1 calc R
H11B H 0.1953 0.1192 0.0962 0.164 Uiso 1 1 calc R
C12 C 0.3504(5) 0.1206(2) 0.1588(4) 0.0827(19) Uani 1 1 d .
H12A H 0.3538 0.0816 0.1407 0.099 Uiso 1 1 calc R
H12B H 0.4139 0.1399 0.1361 0.099 Uiso 1 1 calc R
C13 C 0.5650(4) -0.0509(2) 0.4102(4) 0.0539(13) Uani 1 1 d .
C14 C 0.5325(5) -0.0553(3) 0.3017(4) 0.089(2) Uani 1 1 d .
H14A H 0.5586 -0.0231 0.2688 0.133 Uiso 1 1 calc R
H14B H 0.4544 -0.0573 0.2933 0.133 Uiso 1 1 calc R
H14C H 0.5644 -0.0883 0.2757 0.133 Uiso 1 1 calc R
C15 C 0.5336(5) -0.1049(2) 0.4613(5) 0.097(2) Uani 1 1 d .
H15A H 0.4593 -0.1142 0.4436 0.145 Uiso 1 1 calc R
H15B H 0.5413 -0.0997 0.5298 0.145 Uiso 1 1 calc R
H15C H 0.5808 -0.1345 0.4425 0.145 Uiso 1 1 calc R
C16 C 0.6855(4) -0.0312(2) 0.4317(4) 0.0548(13) Uani 1 1 d .
C17 C 0.7624(4) -0.0430(3) 0.3534(5) 0.083(2) Uani 1 1 d .
H17A H 0.7656 -0.0824 0.3422 0.125 Uiso 1 1 calc R
H17B H 0.8340 -0.0295 0.3724 0.125 Uiso 1 1 calc R
H17C H 0.7371 -0.0245 0.2953 0.125 Uiso 1 1 calc R
C18 C 0.7330(5) -0.0517(3) 0.5276(4) 0.091(2) Uani 1 1 d .
H18A H 0.6846 -0.0422 0.5775 0.137 Uiso 1 1 calc R
H18B H 0.8028 -0.0344 0.5409 0.137 Uiso 1 1 calc R
H18C H 0.7419 -0.0914 0.5253 0.137 Uiso 1 1 calc R
C19 C 0.7476(5) 0.2762(2) 0.6786(3) 0.0613(15) Uani 1 1 d .
C20 C 0.6614(5) 0.2980(2) 0.7251(4) 0.0758(18) Uani 1 1 d .
H20 H 0.5970 0.3069 0.6905 0.091 Uiso 1 1 calc R
C21 C 0.6695(5) 0.3068(2) 0.8238(4) 0.0675(16) Uani 1 1 d .
H21 H 0.6104 0.3219 0.8543 0.081 Uiso 1 1 calc R
C22 C 0.7647(4) 0.29352(19) 0.8788(4) 0.0483(13) Uani 1 1 d .
C23 C 0.8507(5) 0.2718(2) 0.8278(4) 0.0726(16) Uani 1 1 d .
H23 H 0.9160 0.2634 0.8612 0.087 Uiso 1 1 calc R
C24 C 0.8422(5) 0.2624(2) 0.7291(4) 0.0732(16) Uani 1 1 d .
H24 H 0.9003 0.2469 0.6976 0.088 Uiso 1 1 calc R
C25 C 0.7795(4) 0.30607(19) 0.9861(4) 0.0486(13) Uani 1 1 d .
H25 H 0.8384 0.2822 1.0126 0.058 Uiso 1 1 calc R
C26 C 0.6769(4) 0.2925(2) 1.0388(3) 0.0540(14) Uani 1 1 d .
H26A H 0.6163 0.3136 1.0101 0.065 Uiso 1 1 calc R
H26B H 0.6603 0.2532 1.0305 0.065 Uiso 1 1 calc R
C27 C 0.6872(4) 0.30536(19) 1.1444(4) 0.0501(13) Uani 1 1 d .
C28 C 0.5169(4) 0.2538(2) 1.1788(4) 0.0525(13) Uani 1 1 d .
C29 C 0.6069(5) 0.3035(2) 1.3064(4) 0.0651(15) Uani 1 1 d .
H29A H 0.6085 0.3434 1.3166 0.078 Uiso 1 1 calc R
H29B H 0.6697 0.2867 1.3400 0.078 Uiso 1 1 calc R
C32 C 0.9977(5) 0.1316(2) 0.8156(4) 0.0570(14) Uani 1 1 d .
C33 C 0.9140(5) 0.1048(2) 0.7650(4) 0.0673(15) Uani 1 1 d .
H33 H 0.8532 0.0922 0.7961 0.081 Uiso 1 1 calc R
C34 C 0.9221(4) 0.0969(2) 0.6670(4) 0.0619(15) Uani 1 1 d .
H34 H 0.8656 0.0784 0.6335 0.074 Uiso 1 1 calc R
C35 C 1.0097(4) 0.11502(19) 0.6159(3) 0.0440(12) Uani 1 1 d .
C36 C 1.0927(4) 0.1416(2) 0.6707(4) 0.0664(14) Uani 1 1 d .
H36 H 1.1542 0.1542 0.6403 0.080 Uiso 1 1 calc R
C37 C 1.0861(5) 0.1499(2) 0.7695(4) 0.0696(15) Uani 1 1 d .
H37 H 1.1425 0.1679 0.8039 0.084 Uiso 1 1 calc R
C38 C 1.0211(4) 0.10358(19) 0.5094(4) 0.0468(13) Uani 1 1 d .
H38 H 1.0755 0.1295 0.4856 0.056 Uiso 1 1 calc R
C39 C 0.9125(4) 0.1136(2) 0.4514(3) 0.0510(13) Uani 1 1 d .
H39A H 0.8559 0.0907 0.4777 0.061 Uiso 1 1 calc R
H39B H 0.8913 0.1523 0.4580 0.061 Uiso 1 1 calc R
C40 C 0.9215(4) 0.1000(2) 0.3458(4) 0.0509(13) Uani 1 1 d .
C41 C 0.7523(4) 0.1542(2) 0.2974(4) 0.0501(13) Uani 1 1 d .
C42 C 0.7371(6) 0.1283(3) 0.1367(4) 0.106(3) Uani 1 1 d .
H42A H 0.7522 0.1498 0.0797 0.127 Uiso 1 1 calc R
H42B H 0.6831 0.1002 0.1194 0.127 Uiso 1 1 calc R
C43 C 0.8409(4) 0.1016(2) 0.1788(3) 0.0653(15) Uani 1 1 d .
H43A H 0.8405 0.0616 0.1690 0.078 Uiso 1 1 calc R
H43B H 0.9053 0.1174 0.1512 0.078 Uiso 1 1 calc R
C44 C 0.2522(6) 0.2837(2) -0.2826(4) 0.0676(16) Uani 1 1 d .
C45 C 0.1645(5) 0.3095(3) -0.2415(4) 0.0798(19) Uani 1 1 d .
H45 H 0.1050 0.3212 -0.2803 0.096 Uiso 1 1 calc R
C46 C 0.1652(4) 0.3183(2) -0.1416(4) 0.0633(15) Uani 1 1 d .
H46 H 0.1070 0.3367 -0.1150 0.076 Uiso 1 1 calc R
C47 C 0.2513(4) 0.2999(2) -0.0821(4) 0.0477(13) Uani 1 1 d .
C48 C 0.3385(4) 0.2744(2) -0.1255(4) 0.0684(15) Uani 1 1 d .
H48 H 0.3982 0.2626 -0.0870 0.082 Uiso 1 1 calc R
C49 C 0.3394(5) 0.2657(2) -0.2266(5) 0.0765(16) Uani 1 1 d .
H49 H 0.3981 0.2482 -0.2540 0.092 Uiso 1 1 calc R
C50 C 0.2572(4) 0.30744(19) 0.0270(4) 0.0432(12) Uani 1 1 d .
H50 H 0.3076 0.2791 0.0534 0.052 Uiso 1 1 calc R
C51 C 0.3192(4) 0.4591(2) 0.0937(4) 0.0575(14) Uani 1 1 d .
C52 C 0.2904(5) 0.5129(2) 0.0442(5) 0.088(2) Uani 1 1 d .
H52A H 0.2169 0.5231 0.0579 0.132 Uiso 1 1 calc R
H52B H 0.2960 0.5085 -0.0241 0.132 Uiso 1 1 calc R
H52C H 0.3397 0.5416 0.0671 0.132 Uiso 1 1 calc R
C53 C 0.1467(4) 0.29671(19) 0.0705(3) 0.0514(13) Uani 1 1 d .
H53A H 0.0926 0.3221 0.0424 0.062 Uiso 1 1 calc R
H53B H 0.1230 0.2589 0.0560 0.062 Uiso 1 1 calc R
C54 C 0.1558(5) 0.3049(2) 0.1778(4) 0.0548(13) Uani 1 1 d .
C55 C -0.0101(4) 0.2475(2) 0.2123(5) 0.0590(14) Uani 1 1 d .
C56 C 0.0858(5) 0.2935(2) 0.3411(4) 0.0723(17) Uani 1 1 d .
H56A H 0.0849 0.3326 0.3588 0.087 Uiso 1 1 calc R
H56B H 0.1525 0.2764 0.3672 0.087 Uiso 1 1 calc R
C57 C 0.8108(4) 0.46300(19) 0.9764(4) 0.0508(13) Uani 1 1 d .
C58 C 0.9325(4) 0.4445(2) 0.9976(4) 0.0563(14) Uani 1 1 d .
C60 C 1.0721(4) -0.05234(19) 0.5243(4) 0.0544(13) Uani 1 1 d .
C61 C 1.0353(4) -0.1026(2) 0.4651(4) 0.0714(17) Uani 1 1 d .
H61A H 1.0345 -0.0934 0.3979 0.107 Uiso 1 1 calc R
H61B H 0.9632 -0.1133 0.4822 0.107 Uiso 1 1 calc R
H61C H 1.0849 -0.1330 0.4779 0.107 Uiso 1 1 calc R
C62 C 1.1893(4) -0.0300(2) 0.5020(4) 0.0557(14) Uani 1 1 d .
C63 C 1.2800(4) -0.0525(3) 0.5699(4) 0.0797(19) Uani 1 1 d .
H63A H 1.2665 -0.0418 0.6348 0.120 Uiso 1 1 calc R
H63B H 1.3489 -0.0375 0.5521 0.120 Uiso 1 1 calc R
H63C H 1.2820 -0.0924 0.5655 0.120 Uiso 1 1 calc R
C64 C 0.4340(4) 0.4353(2) 0.0781(4) 0.0603(15) Uani 1 1 d .
C65 C 0.5221(4) 0.4488(2) 0.1524(5) 0.083(2) Uani 1 1 d .
H65A H 0.5889 0.4311 0.1355 0.125 Uiso 1 1 calc R
H65B H 0.5014 0.4354 0.2141 0.125 Uiso 1 1 calc R
H65C H 0.5325 0.4884 0.1552 0.125 Uiso 1 1 calc R
C66 C 0.4733(5) 0.4490(3) -0.0253(5) 0.094(2) Uani 1 1 d .
H66A H 0.4177 0.4384 -0.0726 0.142 Uiso 1 1 calc R
H66B H 0.5392 0.4288 -0.0362 0.142 Uiso 1 1 calc R
H66C H 0.4870 0.4883 -0.0302 0.142 Uiso 1 1 calc R
C67 C 0.2985(5) 0.4643(3) 0.2009(4) 0.0872(19) Uani 1 1 d .
H67A H 0.3166 0.4298 0.2328 0.131 Uiso 1 1 calc R
H67B H 0.2229 0.4728 0.2088 0.131 Uiso 1 1 calc R
H67C H 0.3430 0.4937 0.2285 0.131 Uiso 1 1 calc R
C68 C -0.0135(6) 0.2636(3) 0.3729(5) 0.127(3) Uani 1 1 d .
H68A H 0.0062 0.2385 0.4256 0.153 Uiso 1 1 calc R
H68B H -0.0665 0.2902 0.3950 0.153 Uiso 1 1 calc R
C69 C 1.0563(4) -0.0610(2) 0.6319(4) 0.0726(16) Uani 1 1 d .
H69A H 1.0800 -0.0283 0.6667 0.109 Uiso 1 1 calc R
H69B H 1.0984 -0.0925 0.6543 0.109 Uiso 1 1 calc R
H69C H 0.9804 -0.0676 0.6420 0.109 Uiso 1 1 calc R
C70 C 1.2176(4) -0.0389(3) 0.3978(4) 0.0726(16) Uani 1 1 d .
H70A H 1.2840 -0.0194 0.3855 0.109 Uiso 1 1 calc R
H70B H 1.1595 -0.0249 0.3559 0.109 Uiso 1 1 calc R
H70C H 1.2272 -0.0779 0.3860 0.109 Uiso 1 1 calc R
C71 C 0.9704(5) 0.4525(2) 1.1028(4) 0.0739(17) Uani 1 1 d .
H71A H 1.0405 0.4352 1.1141 0.111 Uiso 1 1 calc R
H71B H 0.9186 0.4358 1.1437 0.111 Uiso 1 1 calc R
H71C H 0.9762 0.4916 1.1168 0.111 Uiso 1 1 calc R
C72 C 1.0148(4) 0.4682(3) 0.9288(5) 0.082(2) Uani 1 1 d .
H72A H 0.9924 0.4588 0.8637 0.123 Uiso 1 1 calc R
H72B H 1.0857 0.4527 0.9440 0.123 Uiso 1 1 calc R
H72C H 1.0178 0.5080 0.9354 0.123 Uiso 1 1 calc R
C73 C 0.7737(4) 0.5119(2) 1.0374(4) 0.0692(16) Uani 1 1 d .
H73A H 0.7750 0.5010 1.1039 0.104 Uiso 1 1 calc R
H73B H 0.7007 0.5224 1.0168 0.104 Uiso 1 1 calc R
H73C H 0.8220 0.5429 1.0298 0.104 Uiso 1 1 calc R
C74 C 0.7823(4) 0.4734(2) 0.8698(4) 0.0765(17) Uani 1 1 d .
H74A H 0.7044 0.4754 0.8596 0.115 Uiso 1 1 calc R
H74B H 0.8102 0.4435 0.8322 0.115 Uiso 1 1 calc R
H74C H 0.8144 0.5079 0.8506 0.115 Uiso 1 1 calc R
C75 C 0.5028(6) 0.2786(3) 1.3376(5) 0.109(3) Uani 1 1 d .
H75A H 0.5162 0.2553 1.3939 0.131 Uiso 1 1 calc R
H75B H 0.4517 0.3077 1.3536 0.131 Uiso 1 1 calc R
B1 B 0.5667(5) 0.0414(2) 0.4557(4) 0.0509(15) Uani 1 1 d .
B2 B 0.8196(5) 0.3685(2) 0.9946(4) 0.0431(14) Uani 1 1 d .
B3 B 1.0685(5) 0.0426(2) 0.5023(4) 0.0438(14) Uani 1 1 d .
B4 B 0.3072(5) 0.3662(2) 0.0570(4) 0.0475(14) Uani 1 1 d .

loop_
_atom_site_aniso_label
_atom_site_aniso_U_11
_atom_site_aniso_U_22
_atom_site_aniso_U_33
_atom_site_aniso_U_23
_atom_site_aniso_U_13
_atom_site_aniso_U_12
Br1 0.1251(6) 0.1203(6) 0.0453(3) -0.0125(4) 0.0112(3) -0.0233(5)
Br2 0.1725(8) 0.1128(6) 0.0559(4) -0.0035(4) 0.0158(4) -0.0550(5)
Br3 0.1220(6) 0.1092(6) 0.0469(3) -0.0081(4) -0.0023(3) 0.0182(4)
Br4 0.1601(7) 0.1219(6) 0.0571(4) -0.0178(4) -0.0099(4) 0.0669(5)
O1 0.043(2) 0.058(2) 0.083(3) -0.0103(19) 0.0099(18) -0.0028(17)
O2 0.041(2) 0.058(2) 0.072(3) -0.0073(19) 0.0097(18) 0.0013(18)
O3 0.085(3) 0.086(3) 0.064(3) 0.000(2) 0.011(2) 0.029(2)
O4 0.117(4) 0.083(3) 0.132(5) 0.004(3) -0.043(4) 0.024(3)
O6 0.075(3) 0.073(3) 0.054(2) -0.008(2) -0.009(2) -0.024(2)
O7 0.080(3) 0.077(3) 0.077(3) -0.017(2) 0.018(2) -0.024(2)
O8 0.076(3) 0.081(3) 0.061(2) -0.003(2) 0.012(2) 0.031(2)
O9 0.069(2) 0.068(2) 0.049(2) -0.0113(19) 0.0108(19) 0.0128(19)
O10 0.079(3) 0.070(2) 0.064(3) -0.007(2) -0.017(2) 0.023(2)
O11 0.095(3) 0.076(3) 0.060(3) -0.001(2) -0.005(2) -0.038(2)
O12 0.0402(19) 0.0382(19) 0.066(2) -0.0011(16) -0.0013(16) -0.0031(16)
O13 0.042(2) 0.048(2) 0.087(3) -0.0068(18) -0.0080(18) 0.0016(16)
O14 0.0436(19) 0.0418(19) 0.067(2) 0.0025(18) 0.0061(16) -0.0009(17)
O15 0.042(2) 0.047(2) 0.072(2) -0.0024(16) 0.0002(16) 0.0045(16)
O16 0.072(2) 0.062(2) 0.061(2) -0.013(2) -0.013(2) -0.0156(19)
O17 0.107(4) 0.116(4) 0.116(5) 0.015(3) 0.021(3) 0.047(3)
O18 0.0426(19) 0.047(2) 0.060(2) 0.0023(18) -0.0061(15) 0.0016(17)
O19 0.046(2) 0.047(2) 0.066(2) 0.0031(17) 0.0030(17) -0.0037(16)
O20 0.073(3) 0.075(3) 0.078(3) -0.002(2) -0.005(2) -0.020(2)
O21 0.092(3) 0.077(3) 0.096(3) -0.006(2) 0.035(3) -0.021(2)
N1 0.079(3) 0.040(3) 0.070(3) 0.008(2) -0.003(3) 0.006(2)
N2 0.061(3) 0.043(2) 0.041(2) 0.0014(19) -0.007(2) -0.005(2)
N3 0.062(3) 0.046(2) 0.042(2) -0.0044(19) 0.001(2) 0.008(2)
N4 0.062(3) 0.045(2) 0.060(3) -0.003(2) 0.010(2) -0.005(2)
C1 0.075(4) 0.066(4) 0.057(3) -0.008(3) -0.005(3) 0.028(3)
C2 0.082(4) 0.089(4) 0.056(4) 0.001(3) 0.025(3) 0.005(4)
C3 0.067(4) 0.075(4) 0.054(4) -0.009(3) 0.006(3) -0.007(3)
C4 0.063(4) 0.043(3) 0.053(3) 0.001(3) 0.014(3) 0.009(3)
C5 0.053(4) 0.074(4) 0.084(4) -0.007(3) -0.006(3) -0.003(3)
C6 0.095(5) 0.077(4) 0.072(4) -0.023(4) -0.025(4) 0.003(4)
C7 0.054(3) 0.044(3) 0.060(3) -0.002(3) 0.016(3) -0.008(3)
C8 0.080(4) 0.052(3) 0.058(3) 0.001(3) 0.006(3) 0.017(3)
C9 0.070(4) 0.055(3) 0.058(4) 0.016(3) 0.001(3) 0.008(3)
C10 0.097(6) 0.063(5) 0.095(6) 0.028(4) -0.014(5) 0.008(4)
C11 0.210(9) 0.064(5) 0.126(7) -0.023(5) -0.089(7) 0.034(5)
C12 0.124(5) 0.048(3) 0.074(4) -0.005(3) -0.021(4) -0.006(3)
C13 0.037(3) 0.057(3) 0.068(4) -0.016(3) 0.007(3) 0.000(3)
C14 0.075(4) 0.119(5) 0.072(4) -0.040(4) -0.008(3) 0.019(4)
C15 0.085(5) 0.049(4) 0.159(7) 0.004(4) 0.032(4) 0.000(3)
C16 0.046(3) 0.052(3) 0.067(4) -0.010(3) 0.008(3) 0.011(3)
C17 0.056(4) 0.093(5) 0.103(5) -0.021(4) 0.020(4) 0.002(3)
C18 0.084(5) 0.112(5) 0.076(5) 0.012(4) -0.013(4) 0.005(4)
C19 0.084(4) 0.062(4) 0.038(3) -0.005(3) -0.006(3) -0.008(3)
C20 0.080(4) 0.092(5) 0.055(4) -0.003(3) -0.010(3) 0.018(4)
C21 0.076(4) 0.080(4) 0.046(3) -0.006(3) -0.002(3) 0.024(3)
C22 0.060(4) 0.041(3) 0.043(3) -0.001(2) -0.004(3) 0.005(3)
C23 0.069(4) 0.075(4) 0.073(4) 0.001(3) -0.010(3) 0.008(3)
C24 0.093(4) 0.076(4) 0.052(3) -0.013(3) 0.021(3) 0.006(4)
C25 0.049(3) 0.047(3) 0.050(3) -0.002(2) -0.008(3) 0.007(2)
C26 0.067(4) 0.050(3) 0.044(3) 0.001(2) -0.004(3) -0.013(3)
C27 0.064(4) 0.038(3) 0.047(3) 0.002(2) -0.011(3) -0.013(3)
C28 0.055(3) 0.044(3) 0.058(3) -0.001(3) -0.004(3) -0.004(3)
C29 0.084(4) 0.064(3) 0.047(3) -0.008(3) 0.001(3) -0.002(3)
C32 0.066(4) 0.057(3) 0.048(3) 0.003(3) 0.000(3) 0.011(3)
C33 0.064(4) 0.084(4) 0.055(4) -0.001(3) 0.011(3) -0.011(3)
C34 0.060(4) 0.075(4) 0.051(3) -0.002(3) 0.002(3) -0.017(3)
C35 0.047(3) 0.039(3) 0.047(3) -0.003(2) 0.003(3) -0.004(2)
C36 0.074(4) 0.067(4) 0.058(3) -0.002(3) 0.008(3) -0.019(3)
C37 0.074(4) 0.079(4) 0.054(3) -0.012(3) -0.009(3) -0.008(3)
C38 0.050(3) 0.042(3) 0.049(3) 0.000(2) 0.012(3) -0.007(2)
C39 0.057(3) 0.047(3) 0.049(3) -0.001(2) 0.002(3) 0.005(2)
C40 0.063(4) 0.047(3) 0.044(3) 0.002(2) 0.010(3) 0.006(3)
C41 0.053(3) 0.041(3) 0.056(3) -0.002(3) 0.000(3) 0.002(3)
C42 0.138(6) 0.110(6) 0.065(4) -0.030(4) -0.037(4) 0.056(5)
C43 0.088(4) 0.062(3) 0.045(3) -0.014(3) 0.004(3) 0.012(3)
C44 0.081(4) 0.061(4) 0.062(4) -0.001(3) 0.014(4) -0.022(3)
C45 0.086(5) 0.093(5) 0.057(4) 0.023(3) -0.033(4) -0.023(4)
C46 0.063(4) 0.065(4) 0.062(4) 0.008(3) -0.002(3) 0.012(3)
C47 0.054(3) 0.039(3) 0.051(3) -0.001(3) 0.001(3) 0.001(2)
C48 0.069(4) 0.069(4) 0.067(4) -0.007(3) -0.001(3) 0.011(3)
C49 0.071(4) 0.073(4) 0.086(5) -0.014(4) 0.016(4) 0.004(3)
C50 0.034(3) 0.043(3) 0.052(3) 0.003(2) -0.004(2) 0.001(2)
C51 0.048(3) 0.047(3) 0.077(4) -0.001(3) -0.004(3) -0.008(3)
C52 0.069(4) 0.053(4) 0.139(6) 0.004(4) -0.015(4) -0.001(3)
C53 0.058(3) 0.042(3) 0.053(3) 0.001(2) -0.012(3) -0.007(2)
C54 0.066(4) 0.041(3) 0.057(4) 0.002(3) 0.001(3) -0.011(3)
C55 0.053(4) 0.049(4) 0.076(4) 0.008(3) 0.012(3) -0.002(3)
C56 0.106(5) 0.053(3) 0.059(4) -0.007(3) 0.026(3) -0.011(3)
C57 0.045(3) 0.047(3) 0.061(3) 0.001(3) 0.008(3) -0.003(3)
C58 0.048(3) 0.050(3) 0.072(4) 0.000(3) 0.004(3) 0.003(3)
C60 0.057(3) 0.044(3) 0.062(4) 0.002(3) -0.002(3) 0.005(3)
C61 0.066(4) 0.043(3) 0.104(5) -0.001(3) -0.008(3) 0.008(3)
C62 0.048(3) 0.051(3) 0.068(4) 0.002(3) -0.002(3) -0.004(3)
C63 0.051(3) 0.093(4) 0.095(5) 0.015(4) -0.006(3) 0.015(3)
C64 0.045(3) 0.047(3) 0.087(4) -0.003(3) -0.009(3) -0.009(3)
C65 0.076(4) 0.060(4) 0.110(6) -0.002(4) -0.026(4) -0.006(3)
C66 0.076(4) 0.114(6) 0.095(5) 0.018(4) 0.018(4) -0.010(4)
C67 0.082(4) 0.095(4) 0.085(5) -0.028(4) 0.009(4) -0.020(4)
C68 0.185(8) 0.112(6) 0.091(5) -0.035(5) 0.066(5) -0.072(6)
C69 0.076(4) 0.071(4) 0.070(4) 0.025(3) 0.004(3) -0.001(3)
C70 0.068(4) 0.081(4) 0.071(4) -0.005(3) 0.027(3) 0.006(3)
C71 0.072(4) 0.069(4) 0.079(4) -0.015(3) -0.019(3) -0.001(3)
C72 0.048(3) 0.082(4) 0.116(6) 0.008(4) 0.017(4) -0.008(3)
C73 0.058(4) 0.054(4) 0.097(5) -0.009(3) 0.015(3) 0.005(3)
C74 0.086(4) 0.077(4) 0.066(4) 0.019(3) -0.003(3) 0.005(3)
C75 0.120(6) 0.131(6) 0.080(5) -0.037(5) 0.037(4) -0.050(5)
B1 0.049(4) 0.057(4) 0.047(4) -0.001(3) 0.007(3) 0.005(3)
B2 0.045(4) 0.050(4) 0.034(3) 0.000(3) -0.005(3) 0.001(3)
B3 0.049(4) 0.046(4) 0.036(3) -0.003(3) -0.001(3) -0.009(3)
B4 0.047(4) 0.045(4) 0.050(4) -0.003(3) 0.002(3) 0.000(3)

loop_
_atom_type_symbol
_atom_type_description
_atom_type_scat_dispersion_real
_atom_type_scat_dispersion_imag
_atom_type_scat_source
C C 0.0033 0.0016 'International Tables Vol C Tables 4.2.6.8 and 6.1.1.4'
H H 0.0000 0.0000 'International Tables Vol C Tables 4.2.6.8 and 6.1.1.4'
B B 0.0013 0.0007 'International Tables Vol C Tables 4.2.6.8 and 6.1.1.4'
N N 0.0061 0.0033 'International Tables Vol C Tables 4.2.6.8 and 6.1.1.4'
O O 0.0106 0.0060 'International Tables Vol C Tables 4.2.6.8 and 6.1.1.4'
Br Br -0.2901 2.4595 'International Tables Vol C Tables 4.2.6.8 and 6.1.1.4'

loop_
_geom_angle_atom_site_label_1
_geom_angle_atom_site_label_2
_geom_angle_atom_site_label_3
_geom_angle
B1 O1 C16 108.3(4)
B1 O2 C13 108.0(3)
C10 O4 C11 111.2(5)
C28 O7 C75 111.2(4)
C41 O10 C42 111.5(4)
B4 O12 C51 106.8(4)
B4 O13 C64 107.3(3)
B2 O14 C57 106.7(3)
B2 O15 C58 107.8(4)
B3 O18 C60 106.8(4)
B3 O19 C62 107.6(3)
C55 O21 C68 110.5(5)
C9 N1 C10 126.4(5)
C9 N1 C12 119.1(5)
C10 N1 C12 112.9(5)
C28 N2 C27 126.0(4)
C28 N2 C29 111.8(4)
C27 N2 C29 121.6(4)
C41 N3 C40 127.0(4)
C41 N3 C43 112.1(4)
C40 N3 C43 119.6(4)
C54 N4 C55 128.0(5)
C54 N4 C56 119.0(4)
C55 N4 C56 110.9(4)
C6 C1 C2 118.9(6)
C6 C1 Br4 119.7(5)
C2 C1 Br4 121.3(5)
C1 C2 C3 120.7(5)
C1 C2 H2 119.6
C3 C2 H2 119.6
C4 C3 C2 122.0(5)
C4 C3 H3 119.0
C2 C3 H3 119.0
C3 C4 C5 116.1(5)
C3 C4 C7 122.8(5)
C5 C4 C7 121.1(5)
C4 C5 C6 122.0(6)
C4 C5 H5 119.0
C6 C5 H5 119.0
C1 C6 C5 120.2(5)
C1 C6 H6 119.9
C5 C6 H6 119.9
C4 C7 C8 111.3(4)
C4 C7 B1 113.1(4)
C8 C7 B1 112.2(4)
C4 C7 H7 106.6
C8 C7 H7 106.6
B1 C7 H7 106.6
C9 C8 C7 110.2(4)
C9 C8 H8A 109.6
C7 C8 H8A 109.6
C9 C8 H8B 109.6
C7 C8 H8B 109.6
H8A C8 H8B 108.1
O3 C9 N1 117.8(5)
O3 C9 C8 123.8(5)
N1 C9 C8 118.3(5)
O17 C10 O4 123.6(7)
O17 C10 N1 130.1(7)
O4 C10 N1 106.3(7)
O4 C11 C12 106.7(5)
O4 C11 H11A 110.4
C12 C11 H11A 110.4
O4 C11 H11B 110.4
C12 C11 H11B 110.4
H11A C11 H11B 108.6
N1 C12 C11 101.4(6)
N1 C12 H12A 111.5
C11 C12 H12A 111.5
N1 C12 H12B 111.5
C11 C12 H12B 111.5
H12A C12 H12B 109.3
O2 C13 C15 108.4(4)
O2 C13 C14 107.0(4)
C15 C13 C14 109.6(5)
O2 C13 C16 102.5(3)
C15 C13 C16 114.8(4)
C14 C13 C16 113.9(4)
C13 C14 H14A 109.5
C13 C14 H14B 109.5
H14A C14 H14B 109.5
C13 C14 H14C 109.5
H14A C14 H14C 109.5
H14B C14 H14C 109.5
C13 C15 H15A 109.5
C13 C15 H15B 109.5
H15A C15 H15B 109.5
C13 C15 H15C 109.5
H15A C15 H15C 109.5
H15B C15 H15C 109.5
O1 C16 C17 108.0(4)
O1 C16 C18 106.7(4)
C17 C16 C18 110.4(5)
O1 C16 C13 102.7(3)
C17 C16 C13 115.1(4)
C18 C16 C13 113.1(5)
C16 C17 H17A 109.5
C16 C17 H17B 109.5
H17A C17 H17B 109.5
C16 C17 H17C 109.5
H17A C17 H17C 109.5
H17B C17 H17C 109.5
C16 C18 H18A 109.5
C16 C18 H18B 109.5
H18A C18 H18B 109.5
C16 C18 H18C 109.5
H18A C18 H18C 109.5
H18B C18 H18C 109.5
C20 C19 C24 120.4(5)
C20 C19 Br1 121.1(4)
C24 C19 Br1 118.5(4)
C19 C20 C21 120.2(5)
C19 C20 H20 119.9
C21 C20 H20 119.9
C20 C21 C22 121.7(5)
C20 C21 H21 119.2
C22 C21 H21 119.2
C23 C22 C21 115.9(5)
C23 C22 C25 120.7(5)
C21 C22 C25 123.2(5)
C24 C23 C22 122.5(5)
C24 C23 H23 118.7
C22 C23 H23 118.7
C19 C24 C23 119.3(5)
C19 C24 H24 120.3
C23 C24 H24 120.3
C26 C25 C22 111.4(4)
C26 C25 B2 115.3(4)
C22 C25 B2 106.5(4)
C26 C25 H25 107.8
C22 C25 H25 107.8
B2 C25 H25 107.8
C27 C26 C25 113.2(4)
C27 C26 H26A 108.9
C25 C26 H26A 108.9
C27 C26 H26B 108.9
C25 C26 H26B 108.9
H26A C26 H26B 107.8
O6 C27 N2 117.6(5)
O6 C27 C26 123.0(5)
N2 C27 C26 119.4(4)
O16 C28 O7 122.2(5)
O16 C28 N2 130.0(5)
O7 C28 N2 107.7(4)
N2 C29 C75 101.8(4)
N2 C29 H29A 111.4
C75 C29 H29A 111.4
N2 C29 H29B 111.4
C75 C29 H29B 111.4
H29A C29 H29B 109.3
C37 C32 C33 120.2(5)
C37 C32 Br3 119.7(4)
C33 C32 Br3 120.1(4)
C32 C33 C34 118.8(5)
C32 C33 H33 120.6
C34 C33 H33 120.6
C33 C34 C35 123.6(5)
C33 C34 H34 118.2
C35 C34 H34 118.2
C34 C35 C36 115.3(5)
C34 C35 C38 123.4(4)
C36 C35 C38 121.1(4)
C37 C36 C35 121.9(5)
C37 C36 H36 119.1
C35 C36 H36 119.1
C32 C37 C36 120.2(5)
C32 C37 H37 119.9
C36 C37 H37 119.9
C35 C38 C39 111.5(4)
C35 C38 B3 106.2(4)
C39 C38 B3 115.0(4)
C35 C38 H38 108.0
C39 C38 H38 108.0
B3 C38 H38 108.0
C40 C39 C38 112.0(4)
C40 C39 H39A 109.2
C38 C39 H39A 109.2
C40 C39 H39B 109.2
C38 C39 H39B 109.2
H39A C39 H39B 107.9
O8 C40 N3 118.5(4)
O8 C40 C39 122.9(5)
N3 C40 C39 118.6(4)
O9 C41 O10 122.6(5)
O9 C41 N3 130.0(5)
O10 C41 N3 107.5(4)
O10 C42 C43 105.6(4)
O10 C42 H42A 110.6
C43 C42 H42A 110.6
O10 C42 H42B 110.6
C43 C42 H42B 110.6
H42A C42 H42B 108.7
N3 C43 C42 101.6(4)
N3 C43 H43A 111.4
C42 C43 H43A 111.4
N3 C43 H43B 111.4
C42 C43 H43B 111.4
H43A C43 H43B 109.3
C49 C44 C45 120.6(6)
C49 C44 Br2 120.7(5)
C45 C44 Br2 118.7(5)
C44 C45 C46 120.3(5)
C44 C45 H45 119.9
C46 C45 H45 119.9
C47 C46 C45 120.9(5)
C47 C46 H46 119.5
C45 C46 H46 119.5
C46 C47 C48 117.5(5)
C46 C47 C50 123.9(5)
C48 C47 C50 118.6(4)
C47 C48 C49 122.2(5)
C47 C48 H48 118.9
C49 C48 H48 118.9
C44 C49 C48 118.5(5)
C44 C49 H49 120.7
C48 C49 H49 120.7
C47 C50 C53 111.7(4)
C47 C50 B4 111.5(4)
C53 C50 B4 112.6(4)
C47 C50 H50 106.9
C53 C50 H50 106.9
B4 C50 H50 106.9
O12 C51 C52 109.1(4)
O12 C51 C67 107.2(4)
C52 C51 C67 109.3(5)
O12 C51 C64 102.6(4)
C52 C51 C64 116.9(5)
C67 C51 C64 111.2(4)
C51 C52 H52A 109.5
C51 C52 H52B 109.5
H52A C52 H52B 109.5
C51 C52 H52C 109.5
H52A C52 H52C 109.5
H52B C52 H52C 109.5
C54 C53 C50 110.0(4)
C54 C53 H53A 109.7
C50 C53 H53A 109.7
C54 C53 H53B 109.7
C50 C53 H53B 109.7
H53A C53 H53B 108.2
O11 C54 N4 116.8(5)
O11 C54 C53 122.8(5)
N4 C54 C53 120.4(5)
O20 C55 O21 123.0(5)
O20 C55 N4 128.5(5)
O21 C55 N4 108.5(5)
N4 C56 C68 100.5(5)
N4 C56 H56A 111.7
C68 C56 H56A 111.7
N4 C56 H56B 111.7
C68 C56 H56B 111.7
H56A C56 H56B 109.4
O14 C57 C74 106.0(4)
O14 C57 C73 108.6(4)
C74 C57 C73 110.6(4)
O14 C57 C58 102.5(4)
C74 C57 C58 113.7(4)
C73 C57 C58 114.6(4)
O15 C58 C71 106.4(4)
O15 C58 C72 108.0(4)
C71 C58 C72 111.8(5)
O15 C58 C57 101.5(4)
C71 C58 C57 113.0(4)
C72 C58 C57 115.1(4)
O18 C60 C61 109.1(4)
O18 C60 C69 105.2(4)
C61 C60 C69 111.9(4)
O18 C60 C62 101.7(3)
C61 C60 C62 114.5(4)
C69 C60 C62 113.3(4)
C60 C61 H61A 109.5
C60 C61 H61B 109.5
H61A C61 H61B 109.5
C60 C61 H61C 109.5
H61A C61 H61C 109.5
H61B C61 H61C 109.5
O19 C62 C70 106.6(4)
O19 C62 C63 110.3(4)
C70 C62 C63 110.4(5)
O19 C62 C60 102.2(4)
C70 C62 C60 112.9(4)
C63 C62 C60 113.8(4)
C62 C63 H63A 109.5
C62 C63 H63B 109.5
H63A C63 H63B 109.5
C62 C63 H63C 109.5
H63A C63 H63C 109.5
H63B C63 H63C 109.5
O13 C64 C65 108.8(4)
O13 C64 C51 102.8(4)
C65 C64 C51 117.2(5)
O13 C64 C66 105.2(4)
C65 C64 C66 110.1(5)
C51 C64 C66 111.7(4)
C64 C65 H65A 109.5
C64 C65 H65B 109.5
H65A C65 H65B 109.5
C64 C65 H65C 109.5
H65A C65 H65C 109.5
H65B C65 H65C 109.5
C64 C66 H66A 109.5
C64 C66 H66B 109.5
H66A C66 H66B 109.5
C64 C66 H66C 109.5
H66A C66 H66C 109.5
H66B C66 H66C 109.5
C51 C67 H67A 109.5
C51 C67 H67B 109.5
H67A C67 H67B 109.5
C51 C67 H67C 109.5
H67A C67 H67C 109.5
H67B C67 H67C 109.5
O21 C68 C56 108.1(5)
O21 C68 H68A 110.1
C56 C68 H68A 110.1
O21 C68 H68B 110.1
C56 C68 H68B 110.1
H68A C68 H68B 108.4
C60 C69 H69A 109.5
C60 C69 H69B 109.5
H69A C69 H69B 109.5
C60 C69 H69C 109.5
H69A C69 H69C 109.5
H69B C69 H69C 109.5
C62 C70 H70A 109.5
C62 C70 H70B 109.5
H70A C70 H70B 109.5
C62 C70 H70C 109.5
H70A C70 H70C 109.5
H70B C70 H70C 109.5
C58 C71 H71A 109.5
C58 C71 H71B 109.5
H71A C71 H71B 109.5
C58 C71 H71C 109.5
H71A C71 H71C 109.5
H71B C71 H71C 109.5
C58 C72 H72A 109.5
C58 C72 H72B 109.5
H72A C72 H72B 109.5
C58 C72 H72C 109.5
H72A C72 H72C 109.5
H72B C72 H72C 109.5
C57 C73 H73A 109.5
C57 C73 H73B 109.5
H73A C73 H73B 109.5
C57 C73 H73C 109.5
H73A C73 H73C 109.5
H73B C73 H73C 109.5
C57 C74 H74A 109.5
C57 C74 H74B 109.5
H74A C74 H74B 109.5
C57 C74 H74C 109.5
H74A C74 H74C 109.5
H74B C74 H74C 109.5
O7 C75 C29 106.5(5)
O7 C75 H75A 110.4
C29 C75 H75A 110.4
O7 C75 H75B 110.4
C29 C75 H75B 110.4
H75A C75 H75B 108.6
O2 B1 O1 113.0(4)
O2 B1 C7 123.7(5)
O1 B1 C7 123.2(5)
O15 B2 O14 112.9(4)
O15 B2 C25 123.0(4)
O14 B2 C25 123.5(5)
O19 B3 O18 113.4(4)
O19 B3 C38 123.5(4)
O18 B3 C38 122.5(5)
O13 B4 O12 113.3(4)
O13 B4 C50 123.3(4)
O12 B4 C50 123.1(5)

loop_
_geom_bond_atom_site_label_1
_geom_bond_atom_site_label_2
_geom_bond_distance
Br1 C19 1.906(5)
Br2 C44 1.911(6)
Br3 C32 1.914(5)
Br4 C1 1.902(6)
O1 B1 1.370(6)
O1 C16 1.472(6)
O2 B1 1.368(6)
O2 C13 1.477(5)
O3 C9 1.216(6)
O4 C10 1.380(8)
O4 C11 1.446(9)
O6 C27 1.231(5)
O7 C28 1.343(6)
O7 C75 1.444(7)
O8 C40 1.224(5)
O9 C41 1.198(6)
O10 C41 1.356(6)
O10 C42 1.446(7)
O11 C54 1.222(6)
O12 B4 1.379(6)
O12 C51 1.472(5)
O13 B4 1.357(6)
O13 C64 1.474(6)
O14 B2 1.383(6)
O14 C57 1.463(5)
O15 B2 1.368(6)
O15 C58 1.465(5)
O16 C28 1.186(6)
O17 C10 1.193(8)
O18 B3 1.382(6)
O18 C60 1.483(5)
O19 B3 1.369(6)
O19 C62 1.467(6)
O20 C55 1.200(6)
O21 C55 1.344(6)
O21 C68 1.416(7)
N1 C9 1.390(6)
N1 C10 1.407(8)
N1 C12 1.465(7)
N2 C28 1.397(6)
N2 C27 1.400(6)
N2 C29 1.461(6)
N3 C41 1.402(6)
N3 C40 1.407(6)
N3 C43 1.464(6)
N4 C54 1.401(6)
N4 C55 1.402(6)
N4 C56 1.473(6)
C1 C6 1.355(8)
C1 C2 1.366(8)
C2 C3 1.385(7)
C2 H2 0.9300
C3 C4 1.368(7)
C3 H3 0.9300
C4 C5 1.388(7)
C4 C7 1.523(7)
C5 C6 1.390(8)
C5 H5 0.9300
C6 H6 0.9300
C7 C8 1.541(7)
C7 B1 1.589(7)
C7 H7 0.9800
C8 C9 1.510(7)
C8 H8A 0.9700
C8 H8B 0.9700
C11 C12 1.505(9)
C11 H11A 0.9700
C11 H11B 0.9700
C12 H12A 0.9700
C12 H12B 0.9700
C13 C15 1.535(7)
C13 C14 1.545(7)
C13 C16 1.566(6)
C14 H14A 0.9600
C14 H14B 0.9600
C14 H14C 0.9600
C15 H15A 0.9600
C15 H15B 0.9600
C15 H15C 0.9600
C16 C17 1.499(7)
C16 C18 1.512(7)
C17 H17A 0.9600
C17 H17B 0.9600
C17 H17C 0.9600
C18 H18A 0.9600
C18 H18B 0.9600
C18 H18C 0.9600
C19 C20 1.367(8)
C19 C24 1.369(7)
C20 C21 1.387(7)
C20 H20 0.9300
C21 C22 1.402(7)
C21 H21 0.9300
C22 C23 1.396(7)
C22 C25 1.523(7)
C23 C24 1.390(7)
C23 H23 0.9300
C24 H24 0.9300
C25 C26 1.519(7)
C25 B2 1.580(7)
C25 H25 0.9800
C26 C27 1.499(7)
C26 H26A 0.9700
C26 H26B 0.9700
C29 C75 1.491(8)
C29 H29A 0.9700
C29 H29B 0.9700
C32 C37 1.356(7)
C32 C33 1.376(7)
C33 C34 1.383(7)
C33 H33 0.9300
C34 C35 1.383(7)
C34 H34 0.9300
C35 C36 1.397(6)
C35 C38 1.518(7)
C36 C37 1.393(7)
C36 H36 0.9300
C37 H37 0.9300
C38 C39 1.542(6)
C38 B3 1.579(7)
C38 H38 0.9800
C39 C40 1.512(6)
C39 H39A 0.9700
C39 H39B 0.9700
C42 C43 1.518(7)
C42 H42A 0.9700
C42 H42B 0.9700
C43 H43A 0.9700
C43 H43B 0.9700
C44 C49 1.363(7)
C44 C45 1.386(8)
C45 C46 1.404(8)
C45 H45 0.9300
C46 C47 1.383(6)
C46 H46 0.9300
C47 C48 1.394(7)
C47 C50 1.525(7)
C48 C49 1.421(7)
C48 H48 0.9300
C49 H49 0.9300
C50 C53 1.530(7)
C50 B4 1.587(7)
C50 H50 0.9800
C51 C52 1.499(7)
C51 C67 1.528(7)
C51 C64 1.543(7)
C52 H52A 0.9600
C52 H52B 0.9600
C52 H52C 0.9600
C53 C54 1.503(7)
C53 H53A 0.9700
C53 H53B 0.9700
C56 C68 1.497(8)
C56 H56A 0.9700
C56 H56B 0.9700
C57 C74 1.526(7)
C57 C73 1.529(7)
C57 C58 1.571(6)
C58 C71 1.525(7)
C58 C72 1.531(7)
C60 C61 1.518(7)
C60 C69 1.530(7)
C60 C62 1.577(7)
C61 H61A 0.9600
C61 H61B 0.9600
C61 H61C 0.9600
C62 C70 1.520(7)
C62 C63 1.523(7)
C63 H63A 0.9600
C63 H63B 0.9600
C63 H63C 0.9600
C64 C65 1.495(7)
C64 C66 1.571(8)
C65 H65A 0.9600
C65 H65B 0.9600
C65 H65C 0.9600
C66 H66A 0.9600
C66 H66B 0.9600
C66 H66C 0.9600
C67 H67A 0.9600
C67 H67B 0.9600
C67 H67C 0.9600
C68 H68A 0.9700
C68 H68B 0.9700
C69 H69A 0.9600
C69 H69B 0.9600
C69 H69C 0.9600
C70 H70A 0.9600
C70 H70B 0.9600
C70 H70C 0.9600
C71 H71A 0.9600
C71 H71B 0.9600
C71 H71C 0.9600
C72 H72A 0.9600
C72 H72B 0.9600
C72 H72C 0.9600
C73 H73A 0.9600
C73 H73B 0.9600
C73 H73C 0.9600
C74 H74A 0.9600
C74 H74B 0.9600
C74 H74C 0.9600
C75 H75A 0.9700
C75 H75B 0.9700

loop_
_cod_related_entry_id
_cod_related_entry_database
_cod_related_entry_code
1 ChemSpider 30652066
